data_2100154
loop_
_publ_author_name
'Oswald, Iain D. H.'
'Allan, David R.'
'Motherwell, W. D. Samuel'
'Parsons, Simon'

_publ_section_title
;
 Structures of the monofluoro- and monochlorophenols at low temperature
 and high pressure
;
_journal_issue 1
_journal_name_full 'Acta Crystallographica Section B'
_journal_page_first 69
_journal_page_last 79
_journal_paper_doi 10.1107/S0108768104030617
_journal_volume 61
_journal_year 2005
_chemical_formula_moiety 'C6 H5 F1 O1'
_chemical_formula_sum 'C6 H5 F O'
_chemical_formula_weight 112.10
_space_group_IT_number 19
_symmetry_cell_setting orthorhombic
_symmetry_space_group_name_Hall 'P 2ac 2ab'
_symmetry_space_group_name_H-M 'P 21 21 21'
_atom_sites_solution_hydrogens geom
_atom_sites_solution_primary 'simulated annealing'
_audit_creation_method CRYSTALS_ver_12.39
_cell_angle_alpha 90
_cell_angle_beta 90
_cell_angle_gamma 90
_cell_formula_units_Z 8
_cell_length_a 5.7168(7)
_cell_length_b 9.9997(19)
_cell_length_c 17.868(2)
_cell_measurement_reflns_used 397
_cell_measurement_temperature 403
_cell_measurement_theta_max 20
_cell_measurement_theta_min 3
_cell_volume 1021.4(3)
_computing_cell_refinement 'SAINT (Siemens ,1995)'
_computing_data_collection 'SMART (Siemens, 1993)'
_computing_data_reduction 'SAINT (Siemens ,1995)'
_computing_molecular_graphics 'CAMERON (Watkin et al 1996)'
_computing_publication_material 'CRYSTALS (Betteridge et al 2003)'
_computing_structure_refinement 'CRYSTALS (Betteridge et al 2003)'
_computing_structure_solution DASH
_diffrn_ambient_temperature 403
_diffrn_measured_fraction_theta_full 0.578
_diffrn_measured_fraction_theta_max 0.529
_diffrn_measurement_device_type 'Bruker SMART'
_diffrn_measurement_method \w
_diffrn_radiation_monochromator graphite
_diffrn_radiation_type 'Mo K\a'
_diffrn_radiation_wavelength 0.71073
_diffrn_reflns_av_R_equivalents 0.099
_diffrn_reflns_limit_h_max 6
_diffrn_reflns_limit_h_min 0
_diffrn_reflns_limit_k_max 5
_diffrn_reflns_limit_k_min 0
_diffrn_reflns_limit_l_max 19
_diffrn_reflns_limit_l_min 0
_diffrn_reflns_number 3070
_diffrn_reflns_theta_full 17.671
_diffrn_reflns_theta_max 23.251
_diffrn_reflns_theta_min 3.058
_diffrn_standards_number 0
_exptl_absorpt_coefficient_mu 0.122
_exptl_absorpt_correction_T_max 0.98
_exptl_absorpt_correction_T_min 0.96
_exptl_absorpt_correction_type multi-scan
_exptl_absorpt_process_details 'SADABS (Siemens, 1996)'
_exptl_crystal_colour plate
_exptl_crystal_density_diffrn 1.458
_exptl_crystal_description colourless
_exptl_crystal_F_000 464
_exptl_crystal_size_max 0.30
_exptl_crystal_size_mid 0.30
_exptl_crystal_size_min 0.18
_refine_diff_density_max 0.27
_refine_diff_density_min -0.20
_refine_ls_abs_structure_details 'Flack, 0 Friedel-pairs'
_refine_ls_abs_structure_Flack -2(7)
_refine_ls_extinction_method None
_refine_ls_goodness_of_fit_ref 0.9365
_refine_ls_hydrogen_treatment noref
_refine_ls_matrix_type full
_refine_ls_number_parameters 62
_refine_ls_number_reflns 461
_refine_ls_number_restraints 64
_refine_ls_R_factor_all 0.1210
_refine_ls_R_factor_gt 0.0834
_refine_ls_shift/su_max 0.001262
_refine_ls_structure_factor_coef Fsqd
_refine_ls_weighting_details
;
 p=P(6)*max(Fo^2^,0) + (1-P(6))Fc^2^
 Method = SHELXL 97 (Sheldrick, 1997)
 W = 1. / [Sigma^2^(F^2^)+(P(1)p)^2^+P(2)p+P(4)+P(5)Sin(theta) ]
 P(i) are:
 0.173 0.00 0.00 0.00 0.00 0.333
;
_refine_ls_weighting_scheme calc
_refine_ls_wR_factor_all 0.2506
_refine_ls_wR_factor_gt 0.2201
_refine_ls_wR_factor_ref 0.2506
_reflns_number_gt 261
_reflns_number_total 469
_reflns_threshold_expression I>2\s(I)
_cod_data_source_file bs5012.cif
_cod_data_source_block 2F2P
_cod_depositor_comments
;
The following automatic conversions were performed:
'_symmetry_cell_setting' value 'Orthorhombic' changed to 'orthorhombic'
according to '/home/saulius/struct/CIF-dictionaries/cif_core.dic'
dictionary named 'cif_core.dic' version 2.4.1 from 2010-06-29.

Automatic conversion script
Id: cif_fix_enum 1527 2010-12-29 10:47:43Z saulius 

The following automatic conversions were performed:

'_symmetry_cell_setting' value 'Orthorhombic' changed to
'orthorhombic' according to
/home/saulius/struct/CIF-dictionaries/cif_core.dic dictionary named
'cif_core.dic' version 2.4.1 from 2010-06-29.

Automatic conversion script
Id: cif_fix_values 1715 2011-07-08 13:25:40Z adriana 
;
_cod_original_sg_symbol_H-M 'P 21 21 21 '
_cod_original_formula_sum 'C6 H5 F1 O1'
_cod_database_code 2100154

loop_
_symmetry_equiv_pos_as_xyz
x,y,z
x+1/2,-y+1/2,-z
-x,y+1/2,-z+1/2
-x+1/2,-y,z+1/2

loop_
_atom_site_label
_atom_site_fract_x
_atom_site_fract_y
_atom_site_fract_z
_atom_site_U_iso_or_equiv
_atom_site_adp_type
_atom_site_occupancy
_atom_site_disorder_assembly
_atom_site_disorder_group
_atom_site_type_symbol
O71 -0.0148(9) 0.1191(6) 0.4817(3) 0.1063 Uani 1.0000 . . O
F81 0.0058(10) -0.0482(6) 0.3630(3) 0.1228 Uani 1.0000 . . F
O72 -0.1484(8) 0.2974(7) 0.6168(3) 0.0811 Uani 1.0000 . . O
F82 0.2395(8) 0.1434(10) 0.6241(3) 0.1001 Uani 1.0000 . . F
H72 -0.1167 0.2361 0.5826 0.0893 Uiso 1.0000 . . H
H71 0.1032 0.1227 0.4494 0.1108 Uiso 1.0000 . . H
C11 -0.1810 0.0265 0.4703 0.077(3) Uiso 1.0000 . . C
C21 -0.1667 -0.0579 0.4086 0.073(3) Uiso 1.0000 . . C
C31 -0.3380 -0.1542 0.3967 0.089(4) Uiso 1.0000 . . C
C41 -0.5238 -0.1661 0.4465 0.090(4) Uiso 1.0000 . . C
C51 -0.5381 -0.0818 0.5081 0.083(4) Uiso 1.0000 . . C
C61 -0.3667 0.0145 0.5200 0.074(3) Uiso 1.0000 . . C
C12 0.0036 0.3138 0.6719 0.058(3) Uiso 1.0000 . . C
C22 0.2033 0.2347 0.6748 0.064(3) Uiso 1.0000 . . C
C32 0.3634 0.2514 0.7326 0.088(4) Uiso 1.0000 . . C
C42 0.3239 0.3472 0.7875 0.078(4) Uiso 1.0000 . . C
C52 0.1242 0.4264 0.7846 0.088(4) Uiso 1.0000 . . C
C62 -0.0359 0.4097 0.7268 0.083(4) Uiso 1.0000 . . C
H31 -0.3282 -0.2118 0.3546 0.1063 Uiso 1.0000 . . H
H41 -0.6409 -0.2320 0.4383 0.1081 Uiso 1.0000 . . H
H51 -0.6650 -0.0900 0.5422 0.0994 Uiso 1.0000 . . H
H61 -0.3766 0.0722 0.5622 0.0890 Uiso 1.0000 . . H
H32 0.4999 0.1973 0.7346 0.1056 Uiso 1.0000 . . H
H42 0.4333 0.3587 0.8270 0.0940 Uiso 1.0000 . . H
H52 0.0971 0.4919 0.8222 0.1055 Uiso 1.0000 . . H
H62 -0.1724 0.4638 0.7249 0.0995 Uiso 1.0000 . . H

loop_
_atom_site_aniso_label
_atom_site_aniso_U_11
_atom_site_aniso_U_22
_atom_site_aniso_U_33
_atom_site_aniso_U_12
_atom_site_aniso_U_13
_atom_site_aniso_U_23
O71 0.087(5) 0.15(3) 0.084(5) -0.017(9) 0.011(4) -0.002(7)
F81 0.108(4) 0.18(2) 0.082(4) 0.001(8) 0.018(3) -0.025(6)
O72 0.089(5) 0.08(2) 0.077(4) -0.001(8) -0.015(4) -0.012(5)
F82 0.113(5) 0.088(19) 0.099(4) -0.004(7) 0.022(4) -0.028(6)

loop_
_atom_type_symbol
_atom_type_scat_dispersion_real
_atom_type_scat_dispersion_imag
_atom_type_scat_source
C 0.0033 0.0016 'International Tables Vol C 4.2.6.8 and 6.1.1.4'
H 0.0000 0.0000 'International Tables Vol C 4.2.6.8 and 6.1.1.4'
O 0.0106 0.0060 'International Tables Vol C 4.2.6.8 and 6.1.1.4'
F 0.0171 0.0103 'International Tables Vol C 4.2.6.8 and 6.1.1.4'

loop_
_geom_angle_atom_site_label_1
_geom_angle_atom_site_label_2
_geom_angle_atom_site_label_3
_geom_angle
_geom_angle_publ_flag
H71 O71 C11 117.800 no
H72 O72 C12 117.782 no
O71 C11 C21 119.81(6) yes
O71 C11 C61 120.19(6) yes
C21 C11 C61 120.00 yes
C11 C21 F81 120.20(7) yes
C11 C21 C31 120.00 yes
F81 C21 C31 119.80(7) yes
C21 C31 C41 120.00 yes
C21 C31 H31 120.000 no
C41 C31 H31 120.000 no
C31 C41 C51 120.00 yes
C31 C41 H41 120.000 no
C51 C41 H41 120.000 no
C41 C51 C61 120.00 yes
C41 C51 H51 120.000 no
C61 C51 H51 120.000 no
C11 C61 C51 120.00 yes
C11 C61 H61 120.000 no
C51 C61 H61 120.000 no
O72 C12 C22 119.74(6) yes
O72 C12 C62 120.26(6) yes
C22 C12 C62 120.00 yes
C12 C22 F82 120.23(7) yes
C12 C22 C32 120.00 yes
F82 C22 C32 119.76(7) yes
C22 C32 C42 120.00 yes
C22 C32 H32 120.000 no
C42 C32 H32 120.000 no
C32 C42 C52 120.00 yes
C32 C42 H42 120.000 no
C52 C42 H42 120.000 no
C42 C52 C62 120.00 yes
C42 C52 H52 120.000 no
C62 C52 H52 120.000 no
C52 C62 C12 120.00 yes
C52 C62 H62 120.000 no
C12 C62 H62 120.000 no

loop_
_geom_bond_atom_site_label_1
_geom_bond_atom_site_label_2
_geom_bond_site_symmetry_1
_geom_bond_site_symmetry_2
_geom_bond_distance
_geom_bond_publ_flag
O71 H71 . . 0.888 no
O71 C11 . . 1.343(2) yes
F81 C21 . . 1.283(5) yes
O72 H72 . . 0.885 no
O72 C12 . . 1.324(2) yes
F82 C22 . . 1.303(7) yes
C11 C21 . . 1.39 yes
C11 C61 . . 1.39 yes
C21 C31 . . 1.39 yes
C31 C41 . . 1.39 yes
C31 H31 . . 0.950 no
C41 C51 . . 1.39 yes
C41 H41 . . 0.950 no
C51 C61 . . 1.39 yes
C51 H51 . . 0.950 no
C61 H61 . . 0.950 no
C12 C22 . . 1.39 yes
C12 C62 . . 1.39 yes
C22 C32 . . 1.39 yes
C32 C42 . . 1.39 yes
C32 H32 . . 0.950 no
C42 C52 . . 1.39 yes
C42 H42 . . 0.950 no
C52 C62 . . 1.39 yes
C52 H52 . . 0.950 no
C62 H62 . . 0.950 no

loop_
_cod_related_entry_id
_cod_related_entry_database
_cod_related_entry_code
1 ChemSpider 9326
